data_2108065
loop_
_publ_author_name
'Siidra, Oleg'
'Nazarchuk, Evgeny'
'Bocharov, Sergey'
'Depmeier, Wulf'
'Zadoya, Anastasiya'

_publ_section_title
;
 Formation of co-racemic uranyl chromate constructed from chiral layers of
 different topology
;
_journal_issue 1
_journal_name_full 'Acta Crystallographica Section B'
_journal_page_first 101
_journal_page_last 111
_journal_paper_doi 10.1107/S205252061601917X
_journal_volume 73
_journal_year 2017
_chemical_formula_sum 'C2.13 Cr0.8 N0.53 O4.53 U0.53'
_chemical_formula_weight 274.18
_space_group_crystal_system monoclinic
_space_group_IT_number 14
_space_group_name_Hall '-P 2ybc'
_space_group_name_H-M_alt 'P 1 21/c 1'
_symmetry_space_group_name_Hall '-P 2ybc'
_symmetry_space_group_name_H-M 'P 1 21/c 1'
_audit_creation_method SHELXL-2014/7
_cell_angle_alpha 90
_cell_angle_beta 92.427(5)
_cell_angle_gamma 90
_cell_formula_units_Z 15
_cell_length_a 11.4334(17)
_cell_length_b 11.5250(13)
_cell_length_c 18.790(3)
_cell_measurement_reflns_used 2570
_cell_measurement_temperature 150(2)
_cell_measurement_theta_max 27.80
_cell_measurement_theta_min 1.75
_cell_volume 2473.7(6)
_computing_cell_refinement
;
APEX2 (Bruker, 20012)
;
_computing_data_collection
;
APEX2 (Bruker, 20012)
;
_computing_data_reduction
;
SAINT (Bruker, 2012)
;
_computing_molecular_graphics
;
DIAMOND, Version 4.2.2
;
_computing_publication_material 'SHELXL-2014/7 (Sheldrick, 2014)'
_computing_structure_refinement 'SHELXL-2014/7 (Sheldrick, 2014)'
_computing_structure_solution
;
WinGX, version 2014.1
;
_diffrn_ambient_temperature 150(2)
_diffrn_measured_fraction_theta_full 1.000
_diffrn_measured_fraction_theta_max 1.000
_diffrn_measurement_device_type 'Bruker Kappa APEXII DUO'
_diffrn_measurement_method '\p and \w scans'
_diffrn_radiation_type MoK\a
_diffrn_radiation_wavelength 0.71073
_diffrn_reflns_av_R_equivalents 0.0463
_diffrn_reflns_limit_h_max 15
_diffrn_reflns_limit_h_min -15
_diffrn_reflns_limit_k_max 15
_diffrn_reflns_limit_k_min -13
_diffrn_reflns_limit_l_max 24
_diffrn_reflns_limit_l_min -24
_diffrn_reflns_number 25245
_diffrn_reflns_theta_full 25.242
_diffrn_reflns_theta_max 27.997
_diffrn_reflns_theta_min 1.783
_exptl_absorpt_coefficient_mu 14.395
_exptl_absorpt_correction_T_max 0.8412
_exptl_absorpt_correction_T_min 0.5678
_exptl_absorpt_correction_type multi-scane
_exptl_absorpt_process_details
;
(SADABS; Bruker, 2012)
;
_exptl_crystal_colour red
_exptl_crystal_density_diffrn 2.761
_exptl_crystal_density_method 'not measured'
_exptl_crystal_description plate
_exptl_crystal_F_000 1816
_exptl_crystal_size_max 0.26
_exptl_crystal_size_mid 0.22
_exptl_crystal_size_min 0.19
_refine_diff_density_max 4.482
_refine_diff_density_min -3.680
_refine_ls_extinction_coef 0.00013(3)
_refine_ls_extinction_expression Fc^*^=kFc[1+0.001xFc^2^\l^3^/sin(2\q)]^-1/4^
_refine_ls_extinction_method 'SHELXL-2014/7 (Sheldrick 2014'
_refine_ls_goodness_of_fit_ref 1.018
_refine_ls_hydrogen_treatment undef
_refine_ls_matrix_type full
_refine_ls_number_parameters 290
_refine_ls_number_reflns 5969
_refine_ls_number_restraints 0
_refine_ls_restrained_S_all 1.018
_refine_ls_R_factor_all 0.0448
_refine_ls_R_factor_gt 0.0333
_refine_ls_shift/su_max 0.001
_refine_ls_shift/su_mean 0.000
_refine_ls_structure_factor_coef Fsqd
_refine_ls_weighting_details 'w=1/[\s^2^(Fo^2^)+(0.0301P)^2^+23.9724P] where P=(Fo^2^+2Fc^2^)/3'
_refine_ls_weighting_scheme calc
_refine_ls_wR_factor_gt 0.0742
_refine_ls_wR_factor_ref 0.0793
_reflns_number_gt 4991
_reflns_number_total 5969
_reflns_threshold_expression 'I > 2\s(I)'
_cod_data_source_file bp5092sup1.cif
_cod_data_source_block compound_3
_cod_original_formula_sum 'C2.13 Cr0.80 N0.53 O4.53 U0.53'
_cod_database_code 2108065
_shelx_space_group_comment
;
The symmetry employed for this shelxl refinement is uniquely defined
by the following loop, which should always be used as a source of
symmetry information in preference to the above space-group names.
They are only intended as comments.
;

loop_
_space_group_symop_operation_xyz
'x, y, z'
'-x, y+1/2, -z+1/2'
'-x, -y, -z'
'x, -y-1/2, z-1/2'

loop_
_atom_site_type_symbol
_atom_site_label
_atom_site_fract_x
_atom_site_fract_y
_atom_site_fract_z
_atom_site_U_iso_or_equiv
_atom_site_adp_type
_atom_site_calc_flag
_atom_site_occupancy
U U1 0.09219(2) 0.89260(2) 0.21220(2) 0.01604(7) Uani d 1
U U2 -0.37883(2) 1.53968(2) -0.22896(2) 0.02376(8) Uani d 1
Cr Cr1 -0.09064(9) 1.43573(9) -0.15778(6) 0.0174(2) Uani d 1
Cr Cr2 -0.38934(10) 1.22594(11) -0.17230(6) 0.0248(3) Uani d 1
Cr Cr3 0.16222(9) 1.21500(9) 0.20288(6) 0.0182(2) Uani d 1
O O1 -0.5130(5) 1.1708(6) -0.2023(4) 0.057(2) Uani d 1
O O2 -0.2205(4) 1.5011(4) -0.1463(3) 0.0241(11) Uani d 1
O O3 -0.2864(5) 1.5263(5) -0.3034(3) 0.0359(13) Uani d 1
O O4 -0.4687(5) 1.5540(6) -0.1565(4) 0.0453(16) Uani d 1
O O5 0.0309(4) 0.9399(4) 0.1286(3) 0.0252(11) Uani d 1
O O6 -0.1077(5) 1.2938(4) -0.1619(3) 0.0286(12) Uani d 1
O O7 -0.0386(4) 1.4812(5) -0.2337(3) 0.0270(11) Uani d 1
O O8 0.2928(4) 1.2791(4) 0.2032(3) 0.0257(11) Uani d 1
O O9 -0.2836(4) 1.1253(4) -0.1720(3) 0.0268(11) Uani d 1
O O10 -0.3582(5) 1.3373(5) -0.2241(4) 0.0449(16) Uani d 1
O O11 0.1492(5) 0.8491(5) 0.2974(3) 0.0288(12) Uani d 1
O O12 -0.4006(7) 1.2754(7) -0.0946(4) 0.063(2) Uani d 1
O O13 0.1823(4) 1.0768(4) 0.2257(3) 0.0261(11) Uani d 1
O O14 -0.0045(5) 1.4702(5) -0.0913(3) 0.0340(13) Uani d 1
O O15 0.0771(5) 1.2812(5) 0.2591(3) 0.0300(12) Uani d 1
O O16 0.1005(5) 1.2208(5) 0.1242(3) 0.0369(14) Uani d 1
O OW17 -0.5512(5) 1.4372(6) -0.2916(4) 0.0506(18) Uani d 1
N N1 -0.1470(6) 1.3657(6) -0.3763(3) 0.0298(14) Uani d 1
N N2 -0.1723(6) 1.6213(6) -0.0140(4) 0.0346(16) Uani d 1
C C1 0.2198(7) 0.6665(8) 0.4438(4) 0.0314(17) Uani d 1
C C2 -0.1491(9) 1.2576(9) 0.0167(5) 0.047(2) Uani d 1
C C3 0.3347(8) 0.7183(10) 0.4181(5) 0.050(3) Uani d 1
C C4 -0.2387(12) 1.0565(10) 0.0122(6) 0.063(3) Uani d 1
C C5 0.2723(8) 1.3355(8) -0.0300(4) 0.0367(19) Uani d 1
C C6 -0.3509(9) 1.7395(11) -0.0185(6) 0.061(3) Uani d 1
C C7 0.2170(13) 1.2638(13) -0.0894(7) 0.093(6) Uani d 1
C C8 0.3337(15) 1.4440(14) -0.0523(12) 0.131(8) Uani d 1

loop_
_atom_site_aniso_label
_atom_site_aniso_U_11
_atom_site_aniso_U_22
_atom_site_aniso_U_33
_atom_site_aniso_U_12
_atom_site_aniso_U_13
_atom_site_aniso_U_23
U1 0.01613(12) 0.01403(12) 0.01808(12) 0.00049(9) 0.00198(8) 0.00075(9)
U2 0.01532(13) 0.01649(14) 0.03937(17) 0.00019(10) 0.00018(10) -0.00334(11)
Cr1 0.0175(5) 0.0151(5) 0.0195(5) 0.0011(4) 0.0018(4) -0.0006(4)
Cr2 0.0196(6) 0.0271(6) 0.0273(6) 0.0054(5) -0.0031(4) -0.0047(5)
Cr3 0.0149(5) 0.0152(5) 0.0244(6) -0.0010(4) 0.0014(4) 0.0012(4)
O1 0.026(3) 0.030(4) 0.113(6) -0.004(3) -0.026(3) -0.008(4)
O2 0.023(3) 0.025(3) 0.025(3) 0.003(2) 0.005(2) 0.000(2)
O3 0.035(3) 0.035(3) 0.037(3) 0.005(3) 0.004(2) -0.009(3)
O4 0.032(3) 0.047(4) 0.059(4) -0.010(3) 0.023(3) -0.003(3)
O5 0.027(3) 0.026(3) 0.023(3) 0.001(2) -0.001(2) -0.001(2)
O6 0.029(3) 0.019(3) 0.038(3) 0.002(2) 0.011(2) -0.003(2)
O7 0.024(3) 0.025(3) 0.032(3) -0.001(2) 0.010(2) 0.006(2)
O8 0.021(2) 0.017(3) 0.040(3) -0.005(2) 0.007(2) -0.004(2)
O9 0.021(3) 0.022(3) 0.038(3) 0.006(2) 0.005(2) 0.002(2)
O10 0.044(4) 0.024(3) 0.066(4) 0.002(3) -0.006(3) 0.001(3)
O11 0.028(3) 0.033(3) 0.025(3) 0.001(2) -0.003(2) 0.004(2)
O12 0.072(5) 0.080(6) 0.036(4) 0.027(4) 0.000(3) -0.012(4)
O13 0.023(3) 0.015(3) 0.040(3) 0.000(2) -0.001(2) -0.002(2)
O14 0.031(3) 0.035(3) 0.035(3) 0.006(2) -0.010(2) -0.007(2)
O15 0.025(3) 0.026(3) 0.040(3) 0.008(2) 0.013(2) 0.004(2)
O16 0.033(3) 0.047(4) 0.030(3) -0.007(3) -0.006(2) 0.006(3)
OW17 0.028(3) 0.033(4) 0.089(5) -0.009(3) -0.013(3) -0.012(3)
N1 0.030(3) 0.031(4) 0.027(3) 0.001(3) -0.003(3) -0.004(3)
N2 0.033(4) 0.043(4) 0.028(4) 0.011(3) 0.009(3) -0.003(3)
C1 0.027(4) 0.038(5) 0.029(4) 0.003(3) -0.004(3) -0.005(3)
C2 0.049(6) 0.052(6) 0.040(5) -0.013(5) -0.001(4) 0.017(4)
C3 0.035(5) 0.068(7) 0.045(5) -0.007(5) -0.007(4) -0.015(5)
C4 0.088(9) 0.054(7) 0.045(6) -0.016(6) -0.011(6) -0.011(5)
C5 0.038(5) 0.042(5) 0.031(4) 0.013(4) 0.010(3) -0.005(4)
C6 0.041(6) 0.084(9) 0.057(7) 0.031(6) -0.010(5) -0.008(6)
C7 0.099(10) 0.110(11) 0.067(8) 0.066(9) -0.037(7) -0.060(8)
C8 0.105(12) 0.076(11) 0.22(2) 0.001(9) 0.105(14) 0.065(12)

loop_
_atom_type_symbol
_atom_type_description
_atom_type_scat_dispersion_real
_atom_type_scat_dispersion_imag
_atom_type_scat_source
O O 0.0106 0.0060 'International Tables Vol C Tables 4.2.6.8 and 6.1.1.4'
Cr Cr 0.3209 0.6236 'International Tables Vol C Tables 4.2.6.8 and 6.1.1.4'
U U -9.6767 9.6646 'International Tables Vol C Tables 4.2.6.8 and 6.1.1.4'
C C 0.0033 0.0016 'International Tables Vol C Tables 4.2.6.8 and 6.1.1.4'
N N 0.0061 0.0033 'International Tables Vol C Tables 4.2.6.8 and 6.1.1.4'

loop_
_geom_angle_atom_site_label_1
_geom_angle_atom_site_label_2
_geom_angle_atom_site_label_3
_geom_angle_site_symmetry_1
_geom_angle_site_symmetry_3
_geom_angle
O11 U1 O5 . . 177.6(2)
O11 U1 O7 . 4_586 90.1(2)
O5 U1 O7 . 4_586 87.6(2)
O11 U1 O9 . 3_575 87.3(2)
O5 U1 O9 . 3_575 94.7(2)
O7 U1 O9 4_586 3_575 144.18(18)
O11 U1 O6 . 3_575 94.2(2)
O5 U1 O6 . 3_575 87.6(2)
O7 U1 O6 4_586 3_575 142.98(18)
O9 U1 O6 3_575 3_575 72.82(18)
O11 U1 O13 . . 90.9(2)
O5 U1 O13 . . 88.4(2)
O7 U1 O13 4_586 . 71.38(18)
O9 U1 O13 3_575 . 72.95(18)
O6 U1 O13 3_575 . 145.09(18)
O11 U1 O15 . 2_545 85.2(2)
O5 U1 O15 . 2_545 94.0(2)
O7 U1 O15 4_586 2_545 72.55(18)
O9 U1 O15 3_575 2_545 142.53(18)
O6 U1 O15 3_575 2_545 71.21(18)
O13 U1 O15 . 2_545 143.69(18)
O11 U1 N1 . 4_586 138.9(2)
O5 U1 N1 . 4_586 38.79(19)
O7 U1 N1 4_586 4_586 49.03(16)
O9 U1 N1 3_575 4_586 122.02(15)
O6 U1 N1 3_575 4_586 120.31(16)
O13 U1 N1 . 4_586 73.78(15)
O15 U1 N1 2_545 4_586 85.74(16)
O4 U2 O3 . . 179.5(3)
O4 U2 O1 . 2_454 93.1(3)
O3 U2 O1 . 2_454 86.5(3)
O4 U2 O10 . . 97.2(3)
O3 U2 O10 . . 83.3(3)
O1 U2 O10 2_454 . 136.2(2)
O4 U2 O8 . 3_585 90.6(2)
O3 U2 O8 . 3_585 88.9(2)
O1 U2 O8 2_454 3_585 75.1(2)
O10 U2 O8 . 3_585 146.6(2)
O4 U2 O2 . . 88.0(3)
O3 U2 O2 . . 92.1(2)
O1 U2 O2 2_454 . 149.5(2)
O10 U2 O2 . . 73.5(2)
O8 U2 O2 3_585 . 74.42(18)
O4 U2 OW17 . . 86.3(3)
O3 U2 OW17 . . 94.0(3)
O1 U2 OW17 2_454 . 70.1(2)
O10 U2 OW17 . . 68.3(2)
O8 U2 OW17 3_585 . 144.8(2)
O2 U2 OW17 . . 140.3(2)
O14 Cr1 O6 . . 110.4(3)
O14 Cr1 O7 . . 111.2(3)
O6 Cr1 O7 . . 108.7(3)
O14 Cr1 O2 . . 107.7(3)
O6 Cr1 O2 . . 110.2(3)
O7 Cr1 O2 . . 108.6(3)
O14 Cr1 N2 . . 55.9(2)
O6 Cr1 N2 . . 126.2(2)
O7 Cr1 N2 . . 125.0(2)
O2 Cr1 N2 . . 51.8(2)
O12 Cr2 O1 . . 111.0(4)
O12 Cr2 O10 . . 106.9(4)
O1 Cr2 O10 . . 107.6(4)
O12 Cr2 O9 . . 109.6(3)
O1 Cr2 O9 . . 110.3(3)
O10 Cr2 O9 . . 111.4(3)
O16 Cr3 O15 . . 108.7(3)
O16 Cr3 O13 . . 109.0(3)
O15 Cr3 O13 . . 110.9(3)
O16 Cr3 O8 . . 110.0(3)
O15 Cr3 O8 . . 110.2(3)
O13 Cr3 O8 . . 108.1(3)
Cr2 O1 U2 . 2_444 152.2(4)
Cr1 O2 U2 . . 130.6(3)
Cr1 O2 N2 . . 100.8(3)
U2 O2 N2 . . 125.9(2)
U2 O3 N1 . . 142.6(3)
U1 O5 N1 . 4_586 119.6(3)
Cr1 O6 U1 . 3_575 155.8(3)
Cr1 O7 U1 . 4_585 146.0(3)
Cr3 O8 U2 . 3_585 139.7(3)
Cr2 O9 U1 . 3_575 137.8(3)
Cr2 O10 U2 . . 140.2(4)
U1 O11 N1 . 3_575 134.0(3)
Cr3 O13 U1 . . 141.0(3)
Cr1 O14 N2 . 3_585 144.0(3)
Cr1 O14 N2 . . 97.8(3)
N2 O14 N2 3_585 . 108.4(2)
Cr3 O15 U1 . 2 153.0(3)
Cr3 O16 N2 . 3_585 123.7(3)
Cr3 O16 N1 . 4_586 111.4(3)
N2 O16 N1 3_585 4_586 120.1(3)
C1 N1 C3 3_575 3_575 37.1(4)
C1 N1 C2 3_575 4_585 36.7(4)
C3 N1 C2 3_575 4_585 62.1(4)
C1 N1 C4 3_575 4_585 35.9(5)
C3 N1 C4 3_575 4_585 62.5(4)
C2 N1 C4 4_585 4_585 61.8(4)
C1 N1 O3 3_575 . 105.2(5)
C3 N1 O3 3_575 . 84.8(3)
C2 N1 O3 4_585 . 141.8(4)
C4 N1 O3 4_585 . 86.9(4)
C1 N1 O11 3_575 3_575 101.6(5)
C3 N1 O11 3_575 3_575 78.4(3)
C2 N1 O11 4_585 3_575 85.7(3)
C4 N1 O11 4_585 3_575 137.2(4)
O3 N1 O11 . 3_575 107.1(3)
C1 N1 O16 3_575 4_585 113.7(5)
C3 N1 O16 3_575 4_585 133.0(4)
C2 N1 O16 4_585 4_585 77.7(3)
C4 N1 O16 4_585 4_585 119.3(4)
O3 N1 O16 . 4_585 139.9(3)
O11 N1 O16 3_575 4_585 75.0(2)
C1 N1 O5 3_575 4_585 123.1(5)
C3 N1 O5 3_575 4_585 151.7(4)
C2 N1 O5 4_585 4_585 115.8(4)
C4 N1 O5 4_585 4_585 91.0(4)
O3 N1 O5 . 4_585 83.8(2)
O11 N1 O5 3_575 4_585 129.8(3)
O16 N1 O5 4_585 4_585 67.2(2)
C1 N1 U1 3_575 4_585 144.1(5)
C3 N1 U1 3_575 4_585 159.3(4)
C2 N1 U1 4_585 4_585 133.7(3)
C4 N1 U1 4_585 4_585 109.9(4)
O3 N1 U1 . 4_585 75.25(18)
O11 N1 U1 3_575 4_585 112.7(2)
O16 N1 U1 4_585 4_585 67.70(17)
O5 N1 U1 4_585 4_585 21.61(11)
C5 N2 C8 3_585 3_585 37.5(6)
C5 N2 C7 3_585 3_585 36.6(5)
C8 N2 C7 3_585 3_585 64.0(7)
C5 N2 C6 3_585 . 36.3(5)
C8 N2 C6 3_585 . 62.2(5)
C7 N2 C6 3_585 . 61.4(4)
C5 N2 O2 3_585 . 120.4(5)
C8 N2 O2 3_585 . 100.0(6)
C7 N2 O2 3_585 . 156.4(4)
C6 N2 O2 . . 96.3(4)
C5 N2 O16 3_585 3_585 115.1(5)
C8 N2 O16 3_585 3_585 144.8(5)
C7 N2 O16 3_585 3_585 107.8(5)
C6 N2 O16 . 3_585 83.5(4)
O2 N2 O16 . 3_585 74.6(2)
C5 N2 O14 3_585 3_585 105.1(5)
C8 N2 O14 3_585 3_585 93.4(6)
C7 N2 O14 3_585 3_585 79.6(4)
C6 N2 O14 . 3_585 139.8(4)
O2 N2 O14 . 3_585 120.4(3)
O16 N2 O14 3_585 3_585 119.6(3)
C5 N2 O14 3_585 . 163.7(6)
C8 N2 O14 3_585 . 126.2(5)
C7 N2 O14 3_585 . 149.7(4)
C6 N2 O14 . . 148.4(4)
O2 N2 O14 . . 53.67(18)
O16 N2 O14 3_585 . 79.2(2)
O14 N2 O14 3_585 . 71.6(2)
C5 N2 Cr1 3_585 . 145.7(5)
C8 N2 Cr1 3_585 . 115.7(6)
C7 N2 Cr1 3_585 . 175.2(4)
C6 N2 Cr1 . . 123.1(4)
O2 N2 Cr1 . . 27.40(11)
O16 N2 Cr1 3_585 . 75.32(19)
O14 N2 Cr1 3_585 . 95.6(2)
O14 N2 Cr1 . . 26.27(12)
C5 N2 C2 3_585 3_585 127.9(5)
C8 N2 C2 3_585 3_585 149.4(7)
C7 N2 C2 3_585 3_585 92.6(5)
C6 N2 C2 . 3_585 125.4(4)
O2 N2 C2 . 3_585 107.7(3)
O16 N2 C2 3_585 3_585 58.4(2)
O14 N2 C2 3_585 3_585 61.5(2)
O14 N2 C2 . 3_585 65.4(2)
Cr1 N2 C2 . 3_585 85.9(2)
C5 N2 C2 3_585 . 107.1(5)
C8 N2 C2 3_585 . 70.3(4)
C7 N2 C2 3_585 . 116.4(5)
C6 N2 C2 . . 127.0(4)
O2 N2 C2 . . 69.5(2)
O16 N2 C2 3_585 . 134.4(3)
O14 N2 C2 3_585 . 61.3(2)
O14 N2 C2 . . 57.0(2)
Cr1 N2 C2 . . 59.85(17)
C2 N2 C2 3_585 . 107.4(2)
C4 C1 N1 2_545 3_575 107.9(7)
C4 C1 C2 2_545 2_545 111.8(8)
N1 C1 C2 3_575 2_545 106.7(6)
C4 C1 C3 2_545 . 112.9(8)
N1 C1 C3 3_575 . 106.0(7)
C2 C1 C3 2_545 . 111.1(8)
C1 C2 N1 2 4_586 36.6(4)
C1 C2 C4 2 . 33.9(5)
N1 C2 C4 4_586 . 59.3(4)
C1 C2 C3 2 2 34.5(5)
N1 C2 C3 4_586 2 58.8(3)
C4 C2 C3 . 2 60.5(4)
C1 C2 N2 2 3_585 139.4(6)
N1 C2 N2 4_586 3_585 103.8(3)
C4 C2 N2 . 3_585 134.5(5)
C3 C2 N2 2 3_585 150.6(4)
C1 C2 C8 2 3_585 102.1(6)
N1 C2 C8 4_586 3_585 109.8(4)
C4 C2 C8 . 3_585 124.2(5)
C3 C2 C8 2 3_585 67.9(4)
N2 C2 C8 3_585 3_585 101.1(3)
C1 C2 N2 2 . 135.3(6)
N1 C2 N2 4_586 . 132.9(4)
C4 C2 N2 . . 151.3(5)
C3 C2 N2 2 . 101.2(4)
N2 C2 N2 3_585 . 72.6(2)
C8 C2 N2 3_585 . 33.3(2)
C1 C3 N1 . 3_575 36.9(4)
C1 C3 C2 . 2_545 34.4(5)
N1 C3 C2 3_575 2_545 59.1(3)
C1 C3 C4 . 2_545 33.4(5)
N1 C3 C4 3_575 2_545 59.1(4)
C2 C3 C4 2_545 2_545 59.7(4)
C1 C3 C6 . 4_686 140.0(6)
N1 C3 C6 3_575 4_686 164.1(5)
C2 C3 C6 2_545 4_686 129.1(4)
C4 C3 C6 2_545 4_686 110.9(5)
C1 C3 C8 . 4_586 109.4(6)
N1 C3 C8 3_575 4_586 115.3(5)
C2 C3 C8 2_545 4_586 75.3(4)
C4 C3 C8 2_545 4_586 130.3(5)
C6 C3 C8 4_686 4_586 80.6(4)
C1 C4 N1 2 4_586 36.2(4)
C1 C4 C2 2 . 34.2(5)
N1 C4 C2 4_586 . 58.9(3)
C1 C4 C3 2 2 33.7(5)
N1 C4 C3 4_586 2 58.4(4)
C2 C4 C3 . 2 59.8(4)
C1 C4 C6 2 1_545 153.6(7)
N1 C4 C6 4_586 1_545 126.1(5)
C2 C4 C6 . 1_545 171.9(5)
C3 C4 C6 2 1_545 127.8(5)
C1 C4 C7 2 3_575 124.7(6)
N1 C4 C7 4_586 3_575 90.6(4)
C2 C4 C7 . 3_575 145.0(5)
C3 C4 C7 2 3_575 120.9(5)
C6 C4 C7 1_545 3_575 36.8(2)
C8 C5 C7 . . 115.9(13)
C8 C5 N2 . 3_585 104.5(9)
C7 C5 N2 . 3_585 106.3(8)
C8 C5 C6 . 3_585 111.6(11)
C7 C5 C6 . 3_585 110.5(9)
N2 C5 C6 3_585 3_585 107.3(7)
C5 C6 N2 3_585 . 36.3(4)
C5 C6 C7 3_585 3_585 34.5(5)
N2 C6 C7 . 3_585 58.7(4)
C5 C6 C8 3_585 3_585 33.9(7)
N2 C6 C8 . 3_585 57.7(4)
C7 C6 C8 3_585 3_585 61.4(7)
C5 C6 C3 3_585 4_485 142.5(8)
N2 C6 C3 . 4_485 149.7(5)
C7 C6 C3 3_585 4_485 143.6(5)
C8 C6 C3 3_585 4_485 109.2(6)
C5 C6 C4 3_585 1_565 105.1(7)
N2 C6 C4 . 1_565 104.3(5)
C7 C6 C4 3_585 1_565 73.0(5)
C8 C6 C4 3_585 1_565 134.0(7)
C3 C6 C4 4_485 1_565 103.2(4)
C5 C7 N2 . 3_585 37.1(4)
C5 C7 C6 . 3_585 35.0(5)
N2 C7 C6 3_585 3_585 59.9(4)
C5 C7 C8 . . 32.0(7)
N2 C7 C8 3_585 . 57.4(5)
C6 C7 C8 3_585 . 59.5(6)
C5 C7 C4 . 3_575 102.8(8)
N2 C7 C4 3_585 3_575 103.1(6)
C6 C7 C4 3_585 3_575 70.2(5)
C8 C7 C4 . 3_575 129.3(6)
C5 C8 N2 . 3_585 38.1(5)
C5 C8 C6 . 3_585 34.5(6)
N2 C8 C6 3_585 3_585 60.1(4)
C5 C8 C7 . . 32.1(7)
N2 C8 C7 3_585 . 58.6(5)
C6 C8 C7 3_585 . 59.0(5)
C5 C8 C3 . 4_585 150.2(9)
N2 C8 C3 3_585 4_585 113.1(6)
C6 C8 C3 3_585 4_585 155.7(9)
C7 C8 C3 . 4_585 140.5(8)
C5 C8 C2 . 3_585 113.7(8)
N2 C8 C2 3_585 3_585 76.4(5)
C6 C8 C2 3_585 3_585 130.6(6)
C7 C8 C2 . 3_585 117.4(6)
C3 C8 C2 4_585 3_585 36.7(2)
C5 C8 C8 . 3_685 121.7(12)
N2 C8 C8 3_585 3_685 122.1(10)
C6 C8 C8 3_585 3_685 87.9(8)
C7 C8 C8 . 3_685 142.5(8)
C3 C8 C8 4_585 3_685 76.4(4)
C2 C8 C8 3_585 3_685 97.0(6)

loop_
_geom_bond_atom_site_label_1
_geom_bond_atom_site_label_2
_geom_bond_site_symmetry_2
_geom_bond_distance
U1 O11 . 1.775(5)
U1 O5 . 1.778(5)
U1 O7 4_586 2.348(5)
U1 O9 3_575 2.354(5)
U1 O6 3_575 2.357(5)
U1 O13 . 2.368(5)
U1 O15 2_545 2.403(5)
U1 N1 4_586 4.197(7)
U2 O4 . 1.747(6)
U2 O3 . 1.796(6)
U2 O1 2_454 2.312(6)
U2 O10 . 2.345(6)
U2 O8 3_585 2.350(5)
U2 O2 . 2.377(5)
U2 OW17 . 2.543(6)
Cr1 O14 . 1.608(5)
Cr1 O6 . 1.649(5)
Cr1 O7 . 1.654(5)
Cr1 O2 . 1.686(5)
Cr1 N2 . 3.600(7)
Cr2 O12 . 1.577(7)
Cr2 O1 . 1.629(6)
Cr2 O10 . 1.659(6)
Cr2 O9 . 1.675(5)
Cr3 O16 . 1.612(6)
Cr3 O15 . 1.653(5)
Cr3 O13 . 1.663(5)
Cr3 O8 . 1.665(5)
O1 U2 2_444 2.312(6)
O2 N2 . 2.879(9)
O3 N1 . 2.833(9)
O5 N1 4_586 3.024(8)
O6 U1 3_575 2.357(5)
O7 U1 4_585 2.348(5)
O8 U2 3_585 2.350(5)
O9 U1 3_575 2.354(5)
O11 N1 3_575 2.887(9)
O14 N2 3_585 2.962(9)
O14 N2 . 3.009(9)
O15 U1 2 2.403(5)
O16 N2 3_585 2.901(9)
O16 N1 4_586 3.001(9)
N1 C1 3_575 1.533(10)
N1 C3 3_575 2.453(11)
N1 C2 4_585 2.462(11)
N1 C4 4_585 2.471(12)
N1 O11 3_575 2.887(9)
N1 O16 4_585 3.001(9)
N1 O5 4_585 3.024(8)
N1 U1 4_585 4.197(7)
N2 C5 3_585 1.523(10)
N2 C8 3_585 2.391(14)
N2 C7 3_585 2.424(12)
N2 C6 . 2.454(12)
N2 O16 3_585 2.901(9)
N2 O14 3_585 2.962(9)
N2 C2 3_585 3.933(12)
N2 C2 . 4.237(12)
C1 C4 2_545 1.524(13)
C1 N1 3_575 1.532(10)
C1 C2 2_545 1.536(12)
C1 C3 . 1.540(13)
C2 C1 2 1.536(12)
C2 N1 4_586 2.462(11)
C2 C4 . 2.535(15)
C2 C3 2 2.537(14)
C2 N2 3_585 3.933(12)
C2 C8 3_585 4.10(2)
C3 N1 3_575 2.453(11)
C3 C2 2_545 2.537(14)
C3 C4 2_545 2.554(17)
C3 C6 4_686 3.769(13)
C3 C8 4_586 3.932(19)
C4 C1 2 1.524(13)
C4 N1 4_586 2.471(12)
C4 C3 2 2.554(17)
C4 C6 1_545 3.906(17)
C4 C7 3_575 3.97(2)
C5 C8 . 1.502(16)
C5 C7 . 1.506(14)
C5 N2 3_585 1.523(10)
C5 C6 3_585 1.523(13)
C6 C5 3_585 1.523(13)
C6 C7 3_585 2.489(15)
C6 C8 3_585 2.502(19)
C6 C3 4_485 3.769(13)
C6 C4 1_565 3.906(17)
C7 N2 3_585 2.424(12)
C7 C6 3_585 2.489(15)
C7 C8 . 2.55(2)
C7 C4 3_575 3.97(2)
C8 N2 3_585 2.391(14)
C8 C6 3_585 2.502(19)
C8 C3 4_585 3.932(19)
C8 C2 3_585 4.10(2)
C8 C8 3_685 4.40(4)

_cod_database_fobs_code 2108065
